data_7237199
loop_
_publ_author_name
'Fan, Weidong'
'Wang, Xia'
'Xu, Ben'
'Wang, Yutong'
'Liu, Dandan'
'Zhang, Ming'
'Shang, Yizhu'
'Dai, Fangna'
'Zhang, Liangliang'
'Sun, Daofeng'

_publ_section_title
;
 Amino-functionalized MOFs with high physicochemical stability for
 efficient gas storage/separation, dye adsorption and catalytic
 performance
;
_journal_issue 47
_journal_name_full 'Journal of Materials Chemistry A'
_journal_page_first 24486
_journal_paper_doi 10.1039/C8TA07839D
_journal_volume 6
_journal_year 2018
_chemical_formula_moiety '0.5(C80 H52 In2 N4 O16)'
_chemical_formula_sum 'C40 H26 In N2 O8'
_chemical_formula_weight 777.45
_space_group_crystal_system monoclinic
_space_group_IT_number 15
_space_group_name_Hall '-C 2yc'
_space_group_name_H-M_alt 'C 1 2/c 1'
_atom_sites_solution_hydrogens geom
_audit_creation_date 2018-07-29
_audit_creation_method
;
Olex2 1.2
(compiled 2018.05.29 svn.r3508 for OlexSys, GUI svn.r5506)
;
_audit_update_record
;
2018-08-09 deposited with the CCDC.
2018-11-08 downloaded from the CCDC.
;
_cell_angle_alpha 90
_cell_angle_beta 112.407(11)
_cell_angle_gamma 90
_cell_formula_units_Z 4
_cell_length_a 12.7988(18)
_cell_length_b 30.8674(10)
_cell_length_c 15.6757(9)
_cell_measurement_reflns_used 2671
_cell_measurement_temperature 150.00(10)
_cell_measurement_theta_max 63.7960
_cell_measurement_theta_min 4.0850
_cell_volume 5725.4(10)
_computing_cell_refinement 'CrysAlisPro 1.171.39.28e (Rigaku OD, 2015)'
_computing_data_collection 'CrysAlisPro 1.171.39.28e (Rigaku OD, 2015)'
_computing_data_reduction 'CrysAlisPro 1.171.39.28e (Rigaku OD, 2015)'
_computing_molecular_graphics 'Olex2 (Dolomanov et al., 2009)'
_computing_publication_material 'Olex2 (Dolomanov et al., 2009)'
_computing_structure_refinement 'ShelXL (Sheldrick, 2015)'
_diffrn_ambient_environment N~2~
_diffrn_ambient_temperature 150.00(10)
_diffrn_detector 'CCD plate'
_diffrn_detector_area_resol_mean 16.0450
_diffrn_detector_type Eos
_diffrn_measured_fraction_theta_full 0.992
_diffrn_measured_fraction_theta_max 0.970
_diffrn_measurement_details
;
List of Runs (angles in degrees, time in seconds):

  # Type    Start    End  Width  t~exp~   \w     \q     \k     \f   Frames
#--------------------------------------------------------------------------
  1  \w    -69.00  22.00   1.00    5.00    --    0.00 -57.00  60.00   91
  2  \w    -46.00  -4.00   1.00    5.00    --    0.00  19.00 150.00   42
  3  \w     34.00  72.00   1.00    5.00    --    0.00  19.00 150.00   38
  4  \w     54.00  83.00   1.00   35.00    --   54.00-125.00  30.00   29
  5  \w     43.00  78.00   1.00   35.00    --   54.00 -38.00 -90.00   35
  6  \w     -9.00  71.00   1.00   35.00    --   54.00 -57.00 120.00   80
  7  \w     28.00 127.00   1.00   35.00    --   54.00  38.00  90.00   99
  8  \w    -11.00  42.00   1.00   35.00    --   54.00 -38.00 -90.00   53
  9  \w     37.00 147.00   1.00   40.00    --  108.00 -25.00-120.00  110
 10  \w    140.00 177.00   1.00   40.00    --  108.00 111.00 -90.00   37
 11  \w     95.00 147.00   1.00   40.00    --  108.00 178.00 -30.00   52
 12  \w     59.00  86.00   1.00   40.00    --  108.00 178.00 -30.00   27
 13  \w     87.00 164.00   1.00   40.00    --  108.00  63.00  60.00   77
 14  \w    102.00 178.00   1.00   40.00    --  108.00 111.00 -60.00   76
 15  \w     43.00 109.00   1.00   40.00    --  108.00-111.00 -60.00   66
 16  \w     70.00 127.00   1.00   40.00    --  108.00 -63.00 -30.00   57
;
_diffrn_measurement_device 'four-circle diffractometer'
_diffrn_measurement_device_type 'SuperNova, Dual, Cu at home/near, Eos'
_diffrn_measurement_method '\w scans'
_diffrn_orient_matrix_type 'CrysAlisPro convention (1999,Acta A55,543-557)'
_diffrn_orient_matrix_UB_11 -0.0504736000
_diffrn_orient_matrix_UB_12 0.0206426000
_diffrn_orient_matrix_UB_13 0.0653099000
_diffrn_orient_matrix_UB_21 -0.1193043000
_diffrn_orient_matrix_UB_22 -0.0140117000
_diffrn_orient_matrix_UB_23 -0.0653530000
_diffrn_orient_matrix_UB_31 0.0148102000
_diffrn_orient_matrix_UB_32 -0.0431699000
_diffrn_orient_matrix_UB_33 0.0524501000
_diffrn_radiation_monochromator mirror
_diffrn_radiation_probe x-ray
_diffrn_radiation_type CuK\a
_diffrn_radiation_wavelength 1.54184
_diffrn_reflns_av_R_equivalents 0.0234
_diffrn_reflns_av_unetI/netI 0.0359
_diffrn_reflns_Laue_measured_fraction_full 0.992
_diffrn_reflns_Laue_measured_fraction_max 0.970
_diffrn_reflns_limit_h_max 15
_diffrn_reflns_limit_h_min -14
_diffrn_reflns_limit_k_max 22
_diffrn_reflns_limit_k_min -37
_diffrn_reflns_limit_l_max 19
_diffrn_reflns_limit_l_min -18
_diffrn_reflns_number 10661
_diffrn_reflns_point_group_measured_fraction_full 0.992
_diffrn_reflns_point_group_measured_fraction_max 0.970
_diffrn_reflns_theta_full 67.684
_diffrn_reflns_theta_max 70.781
_diffrn_reflns_theta_min 4.001
_diffrn_source 'micro-focus sealed X-ray tube'
_diffrn_source_type 'SuperNova (Cu) X-ray Source'
_exptl_absorpt_coefficient_mu 3.590
_exptl_absorpt_correction_T_max 1.00000
_exptl_absorpt_correction_T_min 0.79938
_exptl_absorpt_correction_type multi-scan
_exptl_absorpt_process_details
;
CrysAlisPro 1.171.39.28e (Rigaku Oxford Diffraction, 2015)
Empirical absorption correction using spherical harmonics,
 implemented in SCALE3 ABSPACK scaling algorithm.
;
_exptl_crystal_colour colourless
_exptl_crystal_colour_primary colourless
_exptl_crystal_density_diffrn 0.902
_exptl_crystal_description block
_exptl_crystal_F_000 1572
_refine_diff_density_max 1.288
_refine_diff_density_min -0.875
_refine_diff_density_rms 0.139
_refine_ls_extinction_method none
_refine_ls_goodness_of_fit_ref 1.341
_refine_ls_hydrogen_treatment constr
_refine_ls_matrix_type full
_refine_ls_number_parameters 220
_refine_ls_number_reflns 5344
_refine_ls_number_restraints 364
_refine_ls_restrained_S_all 1.366
_refine_ls_R_factor_all 0.1572
_refine_ls_R_factor_gt 0.1310
_refine_ls_shift/su_max 0.000
_refine_ls_shift/su_mean 0.000
_refine_ls_structure_factor_coef Fsqd
_refine_ls_weighting_details 'w=1/[\s^2^(Fo^2^)+(0.2000P)^2^] where P=(Fo^2^+2Fc^2^)/3'
_refine_ls_weighting_scheme calc
_refine_ls_wR_factor_gt 0.3566
_refine_ls_wR_factor_ref 0.3822
_reflns_Friedel_coverage 0.000
_reflns_number_gt 3158
_reflns_number_total 5344
_reflns_threshold_expression 'I > 2\s(I)'
_cod_data_source_file c8ta07839d2.cif
_cod_data_source_block in_sq
_cod_database_code 7237199
_shelx_shelxl_version_number 2018/3
_chemical_oxdiff_formula 'C H O N In'
_shelx_space_group_comment
;
The symmetry employed for this shelxl refinement is uniquely defined
by the following loop, which should always be used as a source of
symmetry information in preference to the above space-group names.
They are only intended as comments.
;
_reflns_odcompleteness_completeness 99.62
_reflns_odcompleteness_iscentric 1
_reflns_odcompleteness_theta 66.97
_olex2_refinement_description
;
1. Fixed Uiso
 At 1.2 times of:
  All C(H) groups, All N(H,H,H) groups
2. Restrained distances
 C7-C9 = C1A-C4
 1.4 with sigma of 0.01
 C16-C9 = C13-C10 = C11-C19
 1.4 with sigma of 0.02
3. Uiso/Uaniso restraints and constraints
All non-hydrogen atoms restrained to be isotropic: with sigma of 0.1 and sigma
for terminal atoms of 0.2
Uanis(C7) \\sim Ueq, Uanis(C15) \\sim Ueq, Uanis(C1A) \\sim Ueq, Uanis(C17)
\\sim Ueq, Uanis(C14) \\sim Ueq, Uanis(C9) \\sim Ueq, Uanis(C18) \\sim Ueq,
Uanis(C4) \\sim Ueq, Uanis(C5) \\sim Ueq: with sigma of 0.01 and sigma for
terminal atoms of 0.02
4. Rigid body (RIGU) restrains
 All non-hydrogen atoms
 with sigma for 1-2 distances of 0.004 and sigma for 1-3 distances of 0.004
5.a Aromatic/amide H refined with riding coordinates:
 C3(H3), C5(H5), C6(H6), C11(H11), C13(H13), C1(H1), C14(H14), C18(H18),
 C17(H17), C15(H15)
5.b Fitted hexagon refined as free rotating group:
 C14(C18,C1A,C17,C15,C7)
5.c Idealised Me refined as rotating group:
 N9(H9A,H9B,H9C)
;
_platon_squeeze_void_probe_radius 1.20
_olex2_submission_special_instructions 'No special instructions were received'
_oxdiff_exptl_absorpt_empirical_details
;
Empirical correction (ABSPACK) includes:
- Absorption correction using spherical harmonics
- Frame scaling
;
_oxdiff_exptl_absorpt_empirical_full_max 2.215
_oxdiff_exptl_absorpt_empirical_full_min 0.592

loop_
_space_group_symop_operation_xyz
'x, y, z'
'-x, y, -z+1/2'
'x+1/2, y+1/2, z'
'-x+1/2, y+1/2, -z+1/2'
'-x, -y, -z'
'x, -y, z-1/2'
'-x+1/2, -y+1/2, -z'
'x+1/2, -y+1/2, z-1/2'

loop_
_atom_site_label
_atom_site_type_symbol
_atom_site_fract_x
_atom_site_fract_y
_atom_site_fract_z
_atom_site_U_iso_or_equiv
_atom_site_adp_type
_atom_site_occupancy
_atom_site_site_symmetry_order
_atom_site_calc_flag
_atom_site_refinement_flags_posn
_atom_site_refinement_flags_adp
_atom_site_refinement_flags_occupancy
In1 In 0.500000 0.07075(2) 0.250000 0.1189(6) Uani 1 2 d S TU P
O1 O 0.3950(9) 0.1136(2) 0.3055(5) 0.145(3) Uani 1 1 d . U .
O4 O 0.0261(9) 0.5205(3) 0.3632(6) 0.145(3) Uani 1 1 d . U .
C3 C 0.3429(18) 0.2240(6) 0.4348(13) 0.195(7) Uani 1 1 d . U .
H3 H 0.269908 0.234806 0.417754 0.234 Uiso 1 1 calc R . .
C5 C 0.5357(16) 0.2210(6) 0.5360(12) 0.183(6) Uani 1 1 d . U .
H5 H 0.592454 0.228782 0.591803 0.219 Uiso 1 1 calc R . .
C6 C 0.3622(17) 0.1900(5) 0.3961(12) 0.168(5) Uani 1 1 d . U .
H6 H 0.300984 0.179426 0.346310 0.202 Uiso 1 1 calc R . .
C8 C 0.4619(15) 0.1671(5) 0.4186(10) 0.147(4) Uani 1 1 d . U .
C9 C 0.3620(16) 0.3638(4) 0.5518(11) 0.179(5) Uani 1 1 d D U .
C12 C 0.4332(15) 0.2442(5) 0.5025(10) 0.158(5) Uani 1 1 d . U .
C16 C 0.373(2) 0.3229(6) 0.5053(10) 0.195(8) Uani 1 1 d D U .
C19 C 0.4292(15) 0.2848(5) 0.5540(8) 0.156(5) Uani 1 1 d D U .
C10 C 0.4743(14) 0.3215(4) 0.6976(10) 0.166(5) Uani 1 1 d D U .
C11 C 0.4792(10) 0.2843(3) 0.6528(7) 0.128(3) Uani 1 1 d D U .
H11 H 0.513592 0.259555 0.685076 0.153 Uiso 1 1 calc R . .
C13 C 0.4181(13) 0.3626(4) 0.6576(9) 0.148(4) Uani 1 1 d D U .
H13 H 0.416653 0.386221 0.694006 0.177 Uiso 1 1 calc R . .
C1 C 0.5518(16) 0.1865(5) 0.4855(10) 0.163(5) Uani 1 1 d . U .
H1 H 0.624581 0.176474 0.497393 0.195 Uiso 1 1 calc R . .
O2 O 0.5706(11) 0.1172(3) 0.3690(7) 0.157(3) Uani 1 1 d . U .
O3 O 0.1630(8) 0.5356(2) 0.3190(4) 0.137(3) Uani 1 1 d . U .
C2 C 0.4780(16) 0.1308(4) 0.3639(9) 0.135(3) Uani 1 1 d . U .
C4 C 0.1306(12) 0.5132(4) 0.3699(8) 0.133(3) Uani 1 1 d D U .
N9 N 0.3071(15) 0.3232(5) 0.4078(9) 0.214(7) Uani 1 1 d . U .
H9A H 0.254053 0.343575 0.394945 0.257 Uiso 1 1 calc GR . .
H9B H 0.274618 0.297479 0.390563 0.257 Uiso 1 1 calc GR . .
H9C H 0.351952 0.328834 0.377531 0.257 Uiso 1 1 calc GR . .
C14 C 0.3400(12) 0.4253(5) 0.4547(11) 0.221(7) Uani 1 1 d . U .
H14 H 0.399448 0.413644 0.441878 0.265 Uiso 1 1 calc R . .
C18 C 0.2896(12) 0.4638(5) 0.4128(9) 0.221(7) Uani 1 1 d G U .
H18 H 0.315247 0.477792 0.371980 0.265 Uiso 1 1 calc R . .
C1A C 0.2008(11) 0.4812(3) 0.4319(8) 0.179(5) Uani 1 1 d DG U .
C17 C 0.1625(10) 0.4603(4) 0.4930(9) 0.191(6) Uani 1 1 d G U .
H17 H 0.103069 0.471969 0.505766 0.230 Uiso 1 1 calc R . .
C15 C 0.2129(12) 0.4218(4) 0.5348(9) 0.209(6) Uani 1 1 d G U .
H15 H 0.187268 0.407822 0.575665 0.250 Uiso 1 1 calc R . .
C7 C 0.3017(13) 0.4044(4) 0.5157(10) 0.198(6) Uani 1 1 d DG U .

loop_
_atom_site_aniso_label
_atom_site_aniso_U_11
_atom_site_aniso_U_22
_atom_site_aniso_U_33
_atom_site_aniso_U_23
_atom_site_aniso_U_13
_atom_site_aniso_U_12
In1 0.1974(13) 0.0531(5) 0.0771(5) 0.000 0.0199(5) 0.000
O1 0.233(8) 0.080(4) 0.108(4) -0.027(4) 0.051(5) -0.013(5)
O4 0.179(6) 0.088(4) 0.123(5) 0.041(4) 0.007(5) -0.001(5)
C3 0.229(13) 0.138(11) 0.199(15) -0.062(11) 0.060(10) -0.009(10)
C5 0.195(8) 0.151(8) 0.174(9) -0.058(7) 0.038(6) 0.009(7)
C6 0.227(12) 0.113(9) 0.174(12) -0.034(8) 0.088(10) -0.021(8)
C8 0.209(11) 0.108(8) 0.144(9) -0.052(7) 0.091(8) -0.044(7)
C9 0.216(9) 0.150(7) 0.154(7) -0.001(6) 0.051(7) 0.014(7)
C12 0.208(11) 0.136(9) 0.116(7) -0.018(6) 0.046(7) 0.018(8)
C16 0.31(2) 0.153(11) 0.125(7) 0.020(7) 0.088(10) 0.058(13)
C19 0.219(14) 0.117(8) 0.123(6) -0.008(6) 0.055(8) 0.005(8)
C10 0.222(14) 0.087(6) 0.157(9) -0.035(6) 0.036(9) -0.010(7)
C11 0.157(9) 0.083(5) 0.123(6) -0.033(5) 0.031(6) -0.007(6)
C13 0.198(12) 0.110(7) 0.134(7) 0.042(6) 0.061(8) 0.023(8)
C1 0.213(12) 0.132(10) 0.137(9) -0.040(8) 0.059(8) -0.008(8)
O2 0.234(9) 0.102(6) 0.146(7) -0.029(5) 0.084(7) -0.009(6)
O3 0.198(7) 0.095(5) 0.087(4) 0.026(3) 0.020(4) 0.012(4)
C2 0.226(10) 0.069(5) 0.114(6) -0.009(5) 0.070(7) -0.025(6)
C4 0.154(6) 0.094(6) 0.115(6) 0.016(5) 0.011(5) -0.015(5)
N9 0.324(19) 0.158(12) 0.134(7) 0.004(8) 0.059(9) -0.009(12)
C14 0.234(11) 0.209(10) 0.218(11) 0.052(8) 0.086(8) 0.020(8)
C18 0.228(10) 0.207(10) 0.232(11) 0.052(8) 0.093(8) 0.024(8)
C1A 0.183(8) 0.170(8) 0.168(8) 0.066(7) 0.049(6) 0.004(6)
C17 0.196(9) 0.184(9) 0.186(9) 0.063(7) 0.063(7) -0.002(7)
C15 0.209(10) 0.202(10) 0.210(11) 0.058(8) 0.073(8) 0.030(7)
C7 0.219(10) 0.190(9) 0.179(9) 0.027(7) 0.067(7) 0.024(7)

loop_
_atom_type_symbol
_atom_type_description
_atom_type_scat_dispersion_real
_atom_type_scat_dispersion_imag
_atom_type_scat_source
C C 0.0181 0.0091 'International Tables Vol C Tables 4.2.6.8 and 6.1.1.4'
H H 0.0000 0.0000 'International Tables Vol C Tables 4.2.6.8 and 6.1.1.4'
In In 0.0822 5.0449 'International Tables Vol C Tables 4.2.6.8 and 6.1.1.4'
N N 0.0311 0.0180 'International Tables Vol C Tables 4.2.6.8 and 6.1.1.4'
O O 0.0492 0.0322 'International Tables Vol C Tables 4.2.6.8 and 6.1.1.4'

loop_
_geom_angle_atom_site_label_1
_geom_angle_atom_site_label_2
_geom_angle_atom_site_label_3
_geom_angle
_geom_angle_site_symmetry_1
_geom_angle_site_symmetry_3
O1 In1 O1 109.1(4) 2_655 .
O1 In1 O4 139.2(4) 2_655 3_545
O1 In1 O4 91.8(3) . 3_545
O1 In1 O4 139.2(4) . 4_545
O1 In1 O4 91.8(3) 2_655 4_545
O1 In1 C2 94.6(3) 2_655 .
O1 In1 C2 27.4(4) 2_655 2_655
O1 In1 C2 27.4(4) . .
O1 In1 C2 94.6(3) . 2_655
O1 In1 C4 114.8(4) . 3_545
O1 In1 C4 114.8(4) 2_655 4_545
O1 In1 C4 110.7(4) . 4_545
O1 In1 C4 110.7(4) 2_655 3_545
O4 In1 O4 94.4(5) 4_545 3_545
O4 In1 C2 88.5(4) 4_545 2_655
O4 In1 C2 88.5(4) 3_545 .
O4 In1 C2 166.6(5) 3_545 2_655
O4 In1 C2 166.6(5) 4_545 .
O4 In1 C4 87.8(4) 3_545 4_545
O4 In1 C4 29.7(4) 4_545 4_545
O4 In1 C4 29.7(4) 3_545 3_545
O4 In1 C4 87.8(4) 4_545 3_545
O2 In1 O1 54.8(4) . .
O2 In1 O1 80.7(3) 2_655 .
O2 In1 O1 54.8(4) 2_655 2_655
O2 In1 O1 80.7(3) . 2_655
O2 In1 O4 166.0(4) . 4_545
O2 In1 O4 166.0(4) 2_655 3_545
O2 In1 O4 84.0(4) 2_655 4_545
O2 In1 O4 84.0(4) . 3_545
O2 In1 O2 100.9(6) 2_655 .
O2 In1 C2 90.0(4) . 2_655
O2 In1 C2 27.4(4) 2_655 2_655
O2 In1 C2 27.4(4) . .
O2 In1 C2 90.0(4) 2_655 .
O2 In1 C4 162.9(5) . 4_545
O2 In1 C4 83.9(4) . 3_545
O2 In1 C4 83.9(4) 2_655 4_545
O2 In1 C4 162.9(5) 2_655 3_545
O3 In1 O1 132.5(3) 4_545 2_655
O3 In1 O1 83.6(3) 4_545 .
O3 In1 O1 132.5(3) 3_545 .
O3 In1 O1 83.6(3) 3_545 2_655
O3 In1 O4 83.0(3) 3_545 4_545
O3 In1 O4 57.3(3) 3_545 3_545
O3 In1 O4 57.3(3) 4_545 4_545
O3 In1 O4 83.0(3) 4_545 3_545
O3 In1 O2 84.4(4) 3_545 .
O3 In1 O2 135.8(4) 4_545 .
O3 In1 O2 135.8(4) 3_545 2_655
O3 In1 O2 84.4(4) 4_545 2_655
O3 In1 O3 121.8(4) 4_545 3_545
O3 In1 C2 109.4(4) 3_545 .
O3 In1 C2 110.2(5) 3_545 2_655
O3 In1 C2 109.4(4) 4_545 2_655
O3 In1 C2 110.2(5) 4_545 .
O3 In1 C4 27.6(4) 4_545 4_545
O3 In1 C4 103.7(3) 3_545 4_545
O3 In1 C4 103.7(3) 4_545 3_545
O3 In1 C4 27.6(4) 3_545 3_545
C2 In1 C2 91.7(5) . 2_655
C2 In1 C4 100.9(4) . 3_545
C2 In1 C4 100.9(4) 2_655 4_545
C2 In1 C4 137.7(5) . 4_545
C2 In1 C4 137.7(5) 2_655 3_545
C4 In1 C4 96.3(5) 4_545 3_545
C2 O1 In1 93.8(10) . .
C4 O4 In1 91.2(6) . 3_455
C6 C3 C12 118(2) . .
C1 C5 C12 119.8(16) . .
C3 C6 C8 128.7(18) . .
C6 C8 C2 124.2(15) . .
C1 C8 C6 113.3(13) . .
C1 C8 C2 121.2(17) . .
C16 C9 C13 114.5(11) . .
C7 C9 C16 131.9(15) . .
C7 C9 C13 113.5(12) . .
C3 C12 C5 116.4(15) . .
C3 C12 C19 126.7(17) . .
C5 C12 C19 116.2(14) . .
C19 C16 C9 123.7(13) . .
N9 C16 C9 112.8(15) . .
N9 C16 C19 122.9(14) . .
C16 C19 C12 120.6(12) . .
C11 C19 C12 118.7(12) . .
C11 C19 C16 120.7(12) . .
C11 C10 C10 118.2(9) . 2_656
C11 C10 C13 128.2(13) . .
C13 C10 C10 113.6(10) . 2_656
C10 C11 C19 117.4(12) . .
C10 C13 C9 115.6(12) . .
C8 C1 C5 120.7(18) . .
C2 O2 In1 95.2(9) . .
C4 O3 In1 95.9(8) . 3_455
O1 C2 In1 58.8(7) . .
O1 C2 C8 119.3(17) . .
O1 C2 O2 116.1(12) . .
C8 C2 In1 174.1(10) . .
O2 C2 In1 57.4(7) . .
O2 C2 C8 124.5(15) . .
O4 C4 In1 59.0(5) . 3_455
O4 C4 C1A 121.7(12) . .
O3 C4 In1 56.5(5) . 3_455
O3 C4 O4 115.5(9) . .
O3 C4 C1A 122.8(13) . .
C1A C4 In1 178.0(10) . 3_455
C18 C14 C7 120.0 . .
C14 C18 C1A 120.0 . .
C18 C1A C4 118.2(11) . .
C18 C1A C17 120.0 . .
C17 C1A C4 119.5(11) . .
C1A C17 C15 120.0 . .
C7 C15 C17 120.0 . .
C14 C7 C9 113.0(13) . .
C15 C7 C9 127.0(13) . .
C15 C7 C14 120.0 . .

loop_
_geom_bond_atom_site_label_1
_geom_bond_atom_site_label_2
_geom_bond_distance
_geom_bond_site_symmetry_2
In1 O1 2.282(9) .
In1 O1 2.282(9) 2_655
In1 O4 2.284(7) 3_545
In1 O4 2.284(7) 4_545
In1 O2 2.252(9) 2_655
In1 O2 2.252(9) .
In1 O3 2.232(8) 3_545
In1 O3 2.232(8) 4_545
In1 C2 2.662(13) .
In1 C2 2.662(13) 2_655
In1 C4 2.663(9) 4_545
In1 C4 2.663(9) 3_545
O1 C2 1.227(17) .
O4 C4 1.320(16) .
C3 C6 1.28(2) .
C3 C12 1.38(2) .
C5 C12 1.41(2) .
C5 C1 1.389(19) .
C6 C8 1.38(2) .
C8 C1 1.37(2) .
C8 C2 1.471(17) .
C9 C16 1.492(15) .
C9 C13 1.536(19) .
C9 C7 1.465(9) .
C12 C19 1.503(19) .
C16 C19 1.44(2) .
C16 N9 1.44(2) .
C19 C11 1.433(13) .
C10 C10 1.52(3) 2_656
C10 C11 1.359(15) .
C10 C13 1.475(13) .
O2 C2 1.231(18) .
O3 C4 1.241(15) .
C4 C1A 1.435(9) .
C14 C18 1.3900 .
C14 C7 1.3900 .
C18 C1A 1.3900 .
C1A C17 1.3900 .
C17 C15 1.3900 .
C15 C7 1.3900 .

loop_
_geom_torsion_atom_site_label_1
_geom_torsion_atom_site_label_2
_geom_torsion_atom_site_label_3
_geom_torsion_atom_site_label_4
_geom_torsion
_geom_torsion_site_symmetry_1
In1 O1 C2 C8 173.5(10) .
In1 O1 C2 O2 -3.2(12) .
In1 O4 C4 O3 1.8(11) 3_455
In1 O4 C4 C1A -177.8(11) 3_455
In1 O2 C2 O1 3.3(12) .
In1 O2 C2 C8 -173.3(11) .
In1 O3 C4 O4 -1.8(11) 3_455
In1 O3 C4 C1A 177.8(11) 3_455
O4 C4 C1A C18 156.4(11) .
O4 C4 C1A C17 -6.4(16) .
C3 C6 C8 C1 -7(3) .
C3 C6 C8 C2 -173.7(18) .
C3 C12 C19 C16 -50(3) .
C3 C12 C19 C11 128.3(19) .
C5 C12 C19 C16 141(2) .
C5 C12 C19 C11 -42(2) .
C6 C3 C12 C5 -12(3) .
C6 C3 C12 C19 178.1(16) .
C6 C8 C1 C5 12(2) .
C6 C8 C2 O1 -15(2) .
C6 C8 C2 O2 161.2(15) .
C9 C16 C19 C12 177.8(19) .
C9 C16 C19 C11 0(3) .
C12 C3 C6 C8 7(3) .
C12 C5 C1 C8 -18(3) .
C12 C19 C11 C10 180.0(16) .
C16 C9 C13 C10 0(2) .
C16 C9 C7 C14 -62(3) .
C16 C9 C7 C15 117(2) .
C16 C19 C11 C10 -2(3) .
C10 C10 C11 C19 179.3(18) 2_656
C10 C10 C13 C9 -178.5(17) 2_656
C11 C10 C13 C9 -3(3) .
C13 C9 C16 C19 1(3) .
C13 C9 C16 N9 172.3(15) .
C13 C9 C7 C14 122.7(14) .
C13 C9 C7 C15 -59(2) .
C13 C10 C11 C19 4(3) .
C1 C5 C12 C3 18(3) .
C1 C5 C12 C19 -171.4(16) .
C1 C8 C2 O1 178.6(13) .
C1 C8 C2 O2 -5(2) .
O3 C4 C1A C18 -23.2(16) .
O3 C4 C1A C17 174.1(10) .
C2 C8 C1 C5 179.3(14) .
C4 C1A C17 C15 162.4(12) .
N9 C16 C19 C12 7(3) .
N9 C16 C19 C11 -170.4(17) .
C14 C18 C1A C4 -162.6(12) .
C14 C18 C1A C17 0.0 .
C18 C14 C7 C9 178.5(14) .
C18 C14 C7 C15 0.0 .
C18 C1A C17 C15 0.0 .
C1A C17 C15 C7 0.0 .
C17 C15 C7 C9 -178.3(16) .
C17 C15 C7 C14 0.0 .
C7 C9 C16 C19 -174.7(19) .
C7 C9 C16 N9 -3(3) .
C7 C9 C13 C10 176.6(16) .
C7 C14 C18 C1A 0.0 .

loop_
_platon_squeeze_void_nr
_platon_squeeze_void_average_x
_platon_squeeze_void_average_y
_platon_squeeze_void_average_z
_platon_squeeze_void_volume
_platon_squeeze_void_count_electrons
_platon_squeeze_void_content
1 0.008 -0.012 0.109 3055 665 ' '
